data_7210635
loop_
_publ_author_name
'Zhou, Jianliang'
'Wang, Yuanyuan'
'Qin, Ling'
'Zhang, Mingdao'
'Yang, Qingxiang'
'Zheng, Hegen'

_publ_section_title
;
 Syntheses, characterizations and properties of five new metal--organic
 complexes based on flexible ligand 4,4&#x2032;-(phenylazanediyl)dibenzoic
 acid
;
_journal_issue 3
_journal_name_full CrystEngComm
_journal_page_first 616
_journal_paper_doi 10.1039/c2ce26521d
_journal_volume 15
_journal_year 2013
_chemical_formula_moiety 'C27 H20 N3 O4 Zn'
_chemical_formula_sum 'C27 H20 N3 O4 Zn'
_chemical_formula_weight 515.83
_chemical_name_systematic
;
?
;
_space_group_IT_number 2
_symmetry_cell_setting triclinic
_symmetry_space_group_name_Hall '-P 1'
_symmetry_space_group_name_H-M 'P -1'
_atom_sites_solution_hydrogens geom
_atom_sites_solution_primary direct
_atom_sites_solution_secondary difmap
_audit_creation_method SHELXL-97
_cell_angle_alpha 100.8150(10)
_cell_angle_beta 108.2140(10)
_cell_angle_gamma 102.0740(10)
_cell_formula_units_Z 2
_cell_length_a 9.6317(6)
_cell_length_b 10.0666(6)
_cell_length_c 13.2230(8)
_cell_measurement_reflns_used 3310
_cell_measurement_temperature 293(2)
_cell_measurement_theta_max 28.1965
_cell_measurement_theta_min 2.665
_cell_volume 1145.87(12)
_computing_structure_refinement 'SHELXL-97 (Sheldrick, 2008)'
_computing_structure_solution 'SHELXS-97 (Sheldrick, 2008)'
_diffrn_ambient_temperature 293(2)
_diffrn_measured_fraction_theta_full 0.989
_diffrn_measured_fraction_theta_max 0.989
_diffrn_radiation_monochromator graphite
_diffrn_radiation_source 'fine-focus sealed tube'
_diffrn_radiation_type MoK\a
_diffrn_radiation_wavelength 0.71073
_diffrn_reflns_av_R_equivalents 0.0554
_diffrn_reflns_av_sigmaI/netI 0.0753
_diffrn_reflns_limit_h_max 11
_diffrn_reflns_limit_h_min -12
_diffrn_reflns_limit_k_max 12
_diffrn_reflns_limit_k_min -13
_diffrn_reflns_limit_l_max 17
_diffrn_reflns_limit_l_min -15
_diffrn_reflns_number 8428
_diffrn_reflns_theta_full 28.39
_diffrn_reflns_theta_max 28.39
_diffrn_reflns_theta_min 1.68
_exptl_absorpt_coefficient_mu 1.112
_exptl_absorpt_correction_T_max 0.801
_exptl_absorpt_correction_T_min 0.766
_exptl_absorpt_correction_type multi-scan
_exptl_absorpt_process_details SADABS;Bruker,2000
_exptl_crystal_density_diffrn 1.495
_exptl_crystal_density_method 'not measured'
_exptl_crystal_F_000 530
_exptl_crystal_size_max 0.30
_exptl_crystal_size_mid 0.20
_exptl_crystal_size_min 0.20
_refine_diff_density_max 0.522
_refine_diff_density_min -0.618
_refine_diff_density_rms 0.079
_refine_ls_extinction_method none
_refine_ls_goodness_of_fit_ref 0.948
_refine_ls_hydrogen_treatment constr
_refine_ls_matrix_type full
_refine_ls_number_parameters 316
_refine_ls_number_reflns 5687
_refine_ls_number_restraints 0
_refine_ls_restrained_S_all 0.948
_refine_ls_R_factor_all 0.0475
_refine_ls_R_factor_gt 0.0390
_refine_ls_shift/su_max 0.001
_refine_ls_shift/su_mean 0.000
_refine_ls_structure_factor_coef Fsqd
_refine_ls_weighting_details 'calc w=1/[\s^2^(Fo^2^)+(0.0374P)^2^+0.0000P] where P=(Fo^2^+2Fc^2^)/3'
_refine_ls_weighting_scheme calc
_refine_ls_wR_factor_gt 0.0894
_refine_ls_wR_factor_ref 0.0928
_reflns_number_gt 4617
_reflns_number_total 5687
_reflns_threshold_expression >2sigma(I)
_cod_data_source_file c2ce26521d.txt
_cod_data_source_block 1
_cod_depositor_comments
;
The following automatic conversions were performed:

'_symmetry_cell_setting' value 'Triclinic' changed to 'triclinic'
according to /home/saulius/struct/CIF-dictionaries/cif_core.dic
dictionary named 'cif_core.dic' version 2.4.2 from 2011-04-26.

Automatic conversion script
Id: cif_fix_values 1891 2012-01-12 08:04:46Z andrius 
;
_cod_original_sg_symbol_Hall ' -P 1'
_cod_original_sg_symbol_H-M 'P-1 '
_cod_database_code 7210635

loop_
_symmetry_equiv_pos_as_xyz
'x, y, z'
'-x, -y, -z'

loop_
_atom_site_label
_atom_site_type_symbol
_atom_site_fract_x
_atom_site_fract_y
_atom_site_fract_z
_atom_site_U_iso_or_equiv
_atom_site_adp_type
_atom_site_occupancy
_atom_site_symmetry_multiplicity
_atom_site_calc_flag
_atom_site_refinement_flags
C1 C 0.9009(3) 0.3389(3) 0.0494(2) 0.0277(5) Uani 1 1 d .
H1 H 0.9915 0.3416 0.0374 0.033 Uiso 1 1 calc R
C2 C 0.8907(3) 0.4506(2) 0.12230(19) 0.0245(5) Uani 1 1 d .
H2 H 0.9759 0.5283 0.1606 0.029 Uiso 1 1 calc R
C3 C 0.7561(2) 0.4494(2) 0.13956(18) 0.0198(5) Uani 1 1 d .
H3 H 0.7515 0.5261 0.1887 0.024 Uiso 1 1 calc R
C4 C 0.6269(2) 0.3330(2) 0.08336(16) 0.0161(4) Uani 1 1 d .
C5 C 0.6393(2) 0.2185(2) 0.01184(17) 0.0189(5) Uani 1 1 d .
H5 H 0.5557 0.1388 -0.0243 0.023 Uiso 1 1 calc R
C6 C 0.7734(3) 0.2218(2) -0.00583(18) 0.0233(5) Uani 1 1 d .
H6 H 0.7789 0.1455 -0.0549 0.028 Uiso 1 1 calc R
C7 C 0.4758(2) 0.4306(2) 0.18213(16) 0.0152(4) Uani 1 1 d .
C8 C 0.5753(2) 0.4581(2) 0.29168(17) 0.0198(5) Uani 1 1 d .
H8 H 0.6409 0.4031 0.3096 0.024 Uiso 1 1 calc R
C9 C 0.5761(2) 0.5672(2) 0.37331(17) 0.0198(5) Uani 1 1 d .
H9 H 0.6437 0.5856 0.4456 0.024 Uiso 1 1 calc R
C10 C 0.4768(2) 0.6500(2) 0.34875(17) 0.0156(4) Uani 1 1 d .
C11 C 0.3720(2) 0.6165(2) 0.24079(17) 0.0169(4) Uani 1 1 d .
H11 H 0.3016 0.6674 0.2241 0.020 Uiso 1 1 calc R
C12 C 0.3712(2) 0.5091(2) 0.15845(17) 0.0164(4) Uani 1 1 d .
H12 H 0.3009 0.4887 0.0869 0.020 Uiso 1 1 calc R
C13 C 0.3459(2) 0.2539(2) 0.00368(17) 0.0157(4) Uani 1 1 d .
C14 C 0.2211(2) 0.1827(2) 0.02339(17) 0.0177(4) Uani 1 1 d .
H14 H 0.2307 0.1768 0.0945 0.021 Uiso 1 1 calc R
C15 C 0.0822(2) 0.1204(2) -0.06381(17) 0.0169(4) Uani 1 1 d .
H15 H -0.0018 0.0748 -0.0502 0.020 Uiso 1 1 calc R
C16 C 0.0663(2) 0.1251(2) -0.17110(17) 0.0154(4) Uani 1 1 d .
C17 C 0.1945(2) 0.1897(2) -0.19071(17) 0.0173(4) Uani 1 1 d .
H17 H 0.1869 0.1896 -0.2626 0.021 Uiso 1 1 calc R
C18 C 0.3329(2) 0.2542(2) -0.10405(17) 0.0176(4) Uani 1 1 d .
H18 H 0.4175 0.2978 -0.1179 0.021 Uiso 1 1 calc R
C19 C 0.4884(2) 0.7761(2) 0.43329(18) 0.0182(4) Uani 1 1 d .
C20 C -0.0869(2) 0.0690(2) -0.26371(17) 0.0169(4) Uani 1 1 d .
C21 C 0.4036(3) 0.9081(2) 0.76659(17) 0.0194(5) Uani 1 1 d .
H21 H 0.4820 0.9150 0.8317 0.023 Uiso 1 1 calc R
C22 C 0.2532(2) 0.8611(2) 0.74717(17) 0.0200(5) Uani 1 1 d .
H22 H 0.2093 0.8295 0.7949 0.024 Uiso 1 1 calc R
C23 C 0.2833(2) 0.9194(2) 0.60231(18) 0.0185(5) Uani 1 1 d .
H23 H 0.2616 0.9348 0.5325 0.022 Uiso 1 1 calc R
C24 C 0.0168(2) 0.7965(2) 0.57346(19) 0.0213(5) Uani 1 1 d .
H24A H -0.0155 0.8354 0.5111 0.026 Uiso 1 1 calc R
H24B H -0.0470 0.8087 0.6165 0.026 Uiso 1 1 calc R
C25 C 0.0017(2) 0.6406(2) 0.53248(18) 0.0195(5) Uani 1 1 d .
C26 C -0.0503(3) 0.5444(2) 0.58396(19) 0.0232(5) Uani 1 1 d .
H26 H -0.0847 0.5737 0.6403 0.028 Uiso 1 1 calc R
C27 C 0.0517(3) 0.5958(2) 0.44770(19) 0.0244(5) Uani 1 1 d .
H27 H 0.0862 0.6596 0.4122 0.029 Uiso 1 1 calc R
N1 N 0.48469(19) 0.32894(18) 0.09589(14) 0.0166(4) Uani 1 1 d .
N2 N 0.4236(2) 0.94421(18) 0.67545(14) 0.0187(4) Uani 1 1 d .
N3 N 0.17777(19) 0.86968(18) 0.64236(14) 0.0170(4) Uani 1 1 d .
O1 O 0.59707(17) 0.81237(16) 0.52626(12) 0.0231(4) Uani 1 1 d .
O2 O 0.39080(17) 0.84372(15) 0.40896(12) 0.0201(3) Uani 1 1 d .
O3 O -0.20117(16) 0.02013(16) -0.23637(12) 0.0203(3) Uani 1 1 d .
O4 O -0.09833(17) 0.07279(16) -0.35891(12) 0.0223(4) Uani 1 1 d .
Zn1 Zn 0.61132(3) 0.98055(2) 0.637839(19) 0.01641(8) Uani 1 1 d .

loop_
_atom_site_aniso_label
_atom_site_aniso_U_11
_atom_site_aniso_U_22
_atom_site_aniso_U_33
_atom_site_aniso_U_23
_atom_site_aniso_U_13
_atom_site_aniso_U_12
C1 0.0188(12) 0.0369(14) 0.0287(13) 0.0082(11) 0.0095(10) 0.0101(11)
C2 0.0163(11) 0.0234(12) 0.0259(12) 0.0047(10) 0.0008(9) 0.0018(9)
C3 0.0207(11) 0.0167(11) 0.0171(11) 0.0024(8) 0.0018(9) 0.0050(9)
C4 0.0157(10) 0.0177(10) 0.0122(10) 0.0042(8) 0.0006(8) 0.0058(9)
C5 0.0178(11) 0.0199(11) 0.0153(10) 0.0031(8) 0.0018(8) 0.0058(9)
C6 0.0232(12) 0.0279(12) 0.0189(11) 0.0027(9) 0.0068(9) 0.0118(10)
C7 0.0143(10) 0.0137(10) 0.0134(10) 0.0013(8) 0.0022(8) 0.0020(8)
C8 0.0197(11) 0.0191(11) 0.0160(11) 0.0022(8) -0.0003(8) 0.0088(9)
C9 0.0210(11) 0.0179(11) 0.0128(10) -0.0009(8) -0.0020(8) 0.0068(9)
C10 0.0143(10) 0.0150(10) 0.0142(10) 0.0020(8) 0.0029(8) 0.0028(8)
C11 0.0157(10) 0.0163(10) 0.0179(11) 0.0058(8) 0.0035(8) 0.0061(8)
C12 0.0131(10) 0.0186(10) 0.0132(10) 0.0032(8) 0.0010(8) 0.0029(8)
C13 0.0150(10) 0.0135(10) 0.0136(10) -0.0003(8) 0.0002(8) 0.0051(8)
C14 0.0179(11) 0.0210(11) 0.0129(10) 0.0048(8) 0.0032(8) 0.0064(9)
C15 0.0148(10) 0.0165(10) 0.0174(10) 0.0031(8) 0.0046(8) 0.0038(8)
C16 0.0161(10) 0.0116(9) 0.0140(10) 0.0008(8) 0.0005(8) 0.0046(8)
C17 0.0210(11) 0.0171(10) 0.0111(10) 0.0019(8) 0.0030(8) 0.0060(9)
C18 0.0153(10) 0.0166(10) 0.0196(11) 0.0044(8) 0.0052(8) 0.0039(8)
C19 0.0175(11) 0.0149(10) 0.0198(11) 0.0019(8) 0.0071(9) 0.0021(9)
C20 0.0172(11) 0.0129(10) 0.0157(11) 0.0003(8) -0.0003(8) 0.0069(8)
C21 0.0247(12) 0.0160(10) 0.0133(10) 0.0029(8) 0.0026(9) 0.0049(9)
C22 0.0260(12) 0.0173(11) 0.0151(10) 0.0052(8) 0.0049(9) 0.0060(9)
C23 0.0191(11) 0.0175(10) 0.0158(10) 0.0039(8) 0.0037(8) 0.0036(9)
C24 0.0147(11) 0.0178(11) 0.0259(12) 0.0022(9) 0.0030(9) 0.0039(9)
C25 0.0129(10) 0.0182(11) 0.0182(11) 0.0011(8) -0.0027(8) 0.0022(9)
C26 0.0235(12) 0.0222(12) 0.0209(11) 0.0009(9) 0.0085(9) 0.0044(10)
C27 0.0264(12) 0.0203(11) 0.0230(12) 0.0061(9) 0.0068(10) 0.0029(10)
N1 0.0136(9) 0.0184(9) 0.0120(8) -0.0020(7) 0.0003(7) 0.0046(7)
N2 0.0171(9) 0.0190(9) 0.0153(9) 0.0032(7) 0.0021(7) 0.0031(8)
N3 0.0173(9) 0.0140(9) 0.0164(9) 0.0025(7) 0.0027(7) 0.0041(7)
O1 0.0213(8) 0.0194(8) 0.0179(8) -0.0047(6) -0.0012(6) 0.0056(7)
O2 0.0206(8) 0.0150(7) 0.0233(8) 0.0033(6) 0.0060(6) 0.0074(6)
O3 0.0162(8) 0.0211(8) 0.0160(8) 0.0025(6) 0.0002(6) 0.0011(6)
O4 0.0211(8) 0.0274(8) 0.0128(7) 0.0031(6) 0.0003(6) 0.0068(7)
Zn1 0.01519(14) 0.01533(13) 0.01256(13) -0.00047(9) 0.00010(9) 0.00324(10)

loop_
_atom_type_symbol
_atom_type_description
_atom_type_scat_dispersion_real
_atom_type_scat_dispersion_imag
_atom_type_scat_source
C C 0.0033 0.0016 'International Tables Vol C Tables 4.2.6.8 and 6.1.1.4'
N N 0.0061 0.0033 'International Tables Vol C Tables 4.2.6.8 and 6.1.1.4'
O O 0.0106 0.0060 'International Tables Vol C Tables 4.2.6.8 and 6.1.1.4'
Zn Zn 0.2839 1.4301 'International Tables Vol C Tables 4.2.6.8 and 6.1.1.4'
H H 0.0000 0.0000 'International Tables Vol C Tables 4.2.6.8 and 6.1.1.4'

loop_
_geom_angle_atom_site_label_1
_geom_angle_atom_site_label_2
_geom_angle_atom_site_label_3
_geom_angle
_geom_angle_site_symmetry_1
_geom_angle_site_symmetry_3
C2 C1 C6 118.9(2) . .
C2 C1 H1 120.5 . .
C6 C1 H1 120.5 . .
C1 C2 C3 121.3(2) . .
C1 C2 H2 119.4 . .
C3 C2 H2 119.4 . .
C2 C3 C4 120.2(2) . .
C2 C3 H3 119.9 . .
C4 C3 H3 119.9 . .
C5 C4 C3 118.2(2) . .
C5 C4 N1 119.66(18) . .
C3 C4 N1 122.1(2) . .
C6 C5 C4 121.0(2) . .
C6 C5 H5 119.5 . .
C4 C5 H5 119.5 . .
C5 C6 C1 120.3(2) . .
C5 C6 H6 119.8 . .
C1 C6 H6 119.8 . .
C8 C7 C12 118.86(19) . .
C8 C7 N1 120.62(18) . .
C12 C7 N1 120.48(17) . .
C9 C8 C7 120.12(19) . .
C9 C8 H8 119.9 . .
C7 C8 H8 119.9 . .
C8 C9 C10 120.98(19) . .
C8 C9 H9 119.5 . .
C10 C9 H9 119.5 . .
C11 C10 C9 118.50(19) . .
C11 C10 C19 120.36(18) . .
C9 C10 C19 121.04(18) . .
C12 C11 C10 121.00(19) . .
C12 C11 H11 119.5 . .
C10 C11 H11 119.5 . .
C11 C12 C7 120.37(18) . .
C11 C12 H12 119.8 . .
C7 C12 H12 119.8 . .
C14 C13 C18 119.69(18) . .
C14 C13 N1 118.91(19) . .
C18 C13 N1 121.38(19) . .
C15 C14 C13 119.5(2) . .
C15 C14 H14 120.2 . .
C13 C14 H14 120.2 . .
C14 C15 C16 121.2(2) . .
C14 C15 H15 119.4 . .
C16 C15 H15 119.4 . .
C15 C16 C17 118.66(18) . .
C15 C16 C20 121.2(2) . .
C17 C16 C20 120.08(19) . .
C18 C17 C16 120.5(2) . .
C18 C17 H17 119.7 . .
C16 C17 H17 119.7 . .
C17 C18 C13 120.3(2) . .
C17 C18 H18 119.9 . .
C13 C18 H18 119.9 . .
O1 C19 O2 123.0(2) . .
O1 C19 C10 118.25(18) . .
O2 C19 C10 118.76(18) . .
O4 C20 O3 123.99(18) . .
O4 C20 C16 120.1(2) . .
O3 C20 C16 115.86(19) . .
C22 C21 N2 109.82(18) . .
C22 C21 H21 125.1 . .
N2 C21 H21 125.1 . .
C21 C22 N3 106.1(2) . .
C21 C22 H22 126.9 . .
N3 C22 H22 126.9 . .
N2 C23 N3 111.12(19) . .
N2 C23 H23 124.4 . .
N3 C23 H23 124.4 . .
N3 C24 C25 108.15(17) . .
N3 C24 H24A 110.1 . .
C25 C24 H24A 110.1 . .
N3 C24 H24B 110.1 . .
C25 C24 H24B 110.1 . .
H24A C24 H24B 108.4 . .
C26 C25 C27 119.4(2) . .
C26 C25 C24 120.9(2) . .
C27 C25 C24 119.6(2) . .
C25 C26 C27 120.7(2) . 2_566
C25 C26 H26 119.7 . .
C27 C26 H26 119.7 2_566 .
C25 C27 C26 120.0(2) . 2_566
C25 C27 H27 120.0 . .
C26 C27 H27 120.0 2_566 .
C7 N1 C4 120.53(16) . .
C7 N1 C13 117.38(17) . .
C4 N1 C13 119.12(17) . .
C23 N2 C21 105.35(18) . .
C23 N2 Zn1 123.63(15) . .
C21 N2 Zn1 129.50(14) . .
C23 N3 C22 107.57(18) . .
C23 N3 C24 123.92(19) . .
C22 N3 C24 125.84(19) . .
C19 O1 Zn1 117.81(14) . .
C19 O2 Zn1 134.85(15) . 2_676
C20 O3 Zn1 108.84(13) . 1_444
O3 Zn1 O1 107.99(6) 1_666 .
O3 Zn1 O2 107.78(6) 1_666 2_676
O1 Zn1 O2 117.01(7) . 2_676
O3 Zn1 N2 113.69(7) 1_666 .
O1 Zn1 N2 108.79(7) . .
O2 Zn1 N2 101.70(7) 2_676 .

loop_
_geom_bond_atom_site_label_1
_geom_bond_atom_site_label_2
_geom_bond_distance
_geom_bond_site_symmetry_2
C1 C2 1.380(3) .
C1 C6 1.393(3) .
C1 H1 0.9300 .
C2 C3 1.382(3) .
C2 H2 0.9300 .
C3 C4 1.400(3) .
C3 H3 0.9300 .
C4 C5 1.399(3) .
C4 N1 1.423(3) .
C5 C6 1.378(3) .
C5 H5 0.9300 .
C6 H6 0.9300 .
C7 C8 1.401(3) .
C7 C12 1.403(3) .
C7 N1 1.419(3) .
C8 C9 1.384(3) .
C8 H8 0.9300 .
C9 C10 1.398(3) .
C9 H9 0.9300 .
C10 C11 1.395(3) .
C10 C19 1.484(3) .
C11 C12 1.380(3) .
C11 H11 0.9300 .
C12 H12 0.9300 .
C13 C14 1.390(3) .
C13 C18 1.391(3) .
C13 N1 1.434(2) .
C14 C15 1.388(3) .
C14 H14 0.9300 .
C15 C16 1.389(3) .
C15 H15 0.9300 .
C16 C17 1.394(3) .
C16 C20 1.503(3) .
C17 C18 1.384(3) .
C17 H17 0.9300 .
C18 H18 0.9300 .
C19 O1 1.268(2) .
C19 O2 1.270(3) .
C20 O4 1.237(3) .
C20 O3 1.293(3) .
C21 C22 1.351(3) .
C21 N2 1.379(3) .
C21 H21 0.9300 .
C22 N3 1.377(3) .
C22 H22 0.9300 .
C23 N2 1.333(3) .
C23 N3 1.337(3) .
C23 H23 0.9300 .
C24 N3 1.471(2) .
C24 C25 1.521(3) .
C24 H24A 0.9700 .
C24 H24B 0.9700 .
C25 C26 1.382(3) .
C25 C27 1.390(3) .
C26 C27 1.391(3) 2_566
C26 H26 0.9300 .
C27 C26 1.391(3) 2_566
C27 H27 0.9300 .
N2 Zn1 2.0012(19) .
O1 Zn1 1.9749(15) .
O2 Zn1 1.9827(15) 2_676
O3 Zn1 1.9389(14) 1_444
Zn1 O3 1.9389(14) 1_666
Zn1 O2 1.9827(15) 2_676

loop_
_geom_torsion_atom_site_label_1
_geom_torsion_atom_site_label_2
_geom_torsion_atom_site_label_3
_geom_torsion_atom_site_label_4
_geom_torsion
_geom_torsion_site_symmetry_4
C6 C1 C2 C3 -1.3(4) .
C1 C2 C3 C4 0.5(3) .
C2 C3 C4 C5 1.2(3) .
C2 C3 C4 N1 -177.98(19) .
C3 C4 C5 C6 -2.1(3) .
N1 C4 C5 C6 177.1(2) .
C4 C5 C6 C1 1.4(3) .
C2 C1 C6 C5 0.3(4) .
C12 C7 C8 C9 -4.1(3) .
N1 C7 C8 C9 173.5(2) .
C7 C8 C9 C10 1.0(3) .
C8 C9 C10 C11 2.7(3) .
C8 C9 C10 C19 -173.5(2) .
C9 C10 C11 C12 -3.4(3) .
C19 C10 C11 C12 172.8(2) .
C10 C11 C12 C7 0.4(3) .
C8 C7 C12 C11 3.4(3) .
N1 C7 C12 C11 -174.19(19) .
C18 C13 C14 C15 -4.2(3) .
N1 C13 C14 C15 174.23(18) .
C13 C14 C15 C16 1.6(3) .
C14 C15 C16 C17 2.1(3) .
C14 C15 C16 C20 -174.52(19) .
C15 C16 C17 C18 -3.2(3) .
C20 C16 C17 C18 173.48(18) .
C16 C17 C18 C13 0.6(3) .
C14 C13 C18 C17 3.1(3) .
N1 C13 C18 C17 -175.24(19) .
C11 C10 C19 O1 -171.6(2) .
C9 C10 C19 O1 4.5(3) .
C11 C10 C19 O2 7.5(3) .
C9 C10 C19 O2 -176.4(2) .
C15 C16 C20 O4 -179.2(2) .
C17 C16 C20 O4 4.2(3) .
C15 C16 C20 O3 1.5(3) .
C17 C16 C20 O3 -175.11(18) .
N2 C21 C22 N3 -0.7(2) .
N3 C24 C25 C26 99.3(2) .
N3 C24 C25 C27 -75.7(2) .
C27 C25 C26 C27 0.5(4) 2_566
C24 C25 C26 C27 -174.49(19) 2_566
C26 C25 C27 C26 -0.5(4) 2_566
C24 C25 C27 C26 174.57(19) 2_566
C8 C7 N1 C4 -50.6(3) .
C12 C7 N1 C4 127.0(2) .
C8 C7 N1 C13 149.1(2) .
C12 C7 N1 C13 -33.4(3) .
C5 C4 N1 C7 168.27(19) .
C3 C4 N1 C7 -12.5(3) .
C5 C4 N1 C13 -31.7(3) .
C3 C4 N1 C13 147.5(2) .
C14 C13 N1 C7 -54.6(3) .
C18 C13 N1 C7 123.8(2) .
C14 C13 N1 C4 144.7(2) .
C18 C13 N1 C4 -36.9(3) .
N3 C23 N2 C21 -0.3(2) .
N3 C23 N2 Zn1 166.86(14) .
C22 C21 N2 C23 0.6(2) .
C22 C21 N2 Zn1 -165.49(15) .
N2 C23 N3 C22 -0.2(2) .
N2 C23 N3 C24 -162.54(18) .
C21 C22 N3 C23 0.5(2) .
C21 C22 N3 C24 162.46(19) .
C25 C24 N3 C23 86.5(2) .
C25 C24 N3 C22 -72.6(3) .
O2 C19 O1 Zn1 0.8(3) .
C10 C19 O1 Zn1 179.91(14) .
O1 C19 O2 Zn1 78.9(3) 2_676
C10 C19 O2 Zn1 -100.2(2) 2_676
O4 C20 O3 Zn1 -7.8(3) 1_444
C16 C20 O3 Zn1 171.49(13) 1_444
C19 O1 Zn1 O3 -174.09(16) 1_666
C19 O1 Zn1 O2 -52.36(18) 2_676
C19 O1 Zn1 N2 62.09(18) .
C23 N2 Zn1 O3 177.74(16) 1_666
C21 N2 Zn1 O3 -18.4(2) 1_666
C23 N2 Zn1 O1 -61.89(18) .
C21 N2 Zn1 O1 101.93(18) .
C23 N2 Zn1 O2 62.18(17) 2_676
C21 N2 Zn1 O2 -133.99(18) 2_676
